data_7030489
loop_
_publ_author_name
'Obuah, Collins'
'Munyaneza, Apollinaire'
'Guzei, Ilia A.'
'Darkwa, James'

_publ_section_title
;
 Ferrocenylpyrazolyl palladium complexes as catalysts for the
 polymerisation of 1-heptene and 1-octene to highly branched polyolefins.
;
_journal_issue 23
_journal_name_full 'Dalton transactions (Cambridge, England : 2003)'
_journal_page_first 8940
_journal_page_last 8950
_journal_paper_doi 10.1039/c4dt00931b
_journal_volume 43
_journal_year 2014
_chemical_formula_moiety 'C20 H19 Fe N3'
_chemical_formula_sum 'C20 H21 Fe N3'
_chemical_formula_weight 359.25
_chemical_name_systematic
;
 ?
;
_space_group_crystal_system monoclinic
_space_group_IT_number 14
_space_group_name_Hall '-P 2ybc'
_space_group_name_H-M_alt 'P 1 21/c 1'
_symmetry_space_group_name_Hall '-P 2ybc'
_symmetry_space_group_name_H-M 'P 1 21/c 1'
_atom_sites_solution_hydrogens geom
_atom_sites_solution_primary direct
_atom_sites_solution_secondary difmap
_audit_creation_date 2013-09-16
_audit_creation_method
;
  Olex2 1.2
  (compiled Apr 23 2013 17:54:37, GUI svn.r4466)
;
_cell_angle_alpha 90.00
_cell_angle_beta 91.106(2)
_cell_angle_gamma 90.00
_cell_formula_units_Z 4
_cell_length_a 10.4116(8)
_cell_length_b 14.0672(10)
_cell_length_c 10.8334(8)
_cell_measurement_reflns_used 9992
_cell_measurement_temperature 100(2)
_cell_measurement_theta_max 28.29
_cell_measurement_theta_min 2.37
_cell_volume 1586.4(2)
_computing_molecular_graphics
;
O. V. Dolomanov, L. J. Bourhis, R. J. Gildea, J. A. K. Howard and H. Puschmann,
OLEX2: a complete structure solution, refinement and analysis program.
J. Appl. Cryst. (2009). 42, 339-341.
;
_computing_publication_material
;
O. V. Dolomanov, L. J. Bourhis, R. J. Gildea, J. A. K. Howard and H. Puschmann,
OLEX2: a complete structure solution, refinement and analysis program.
J. Appl. Cryst. (2009). 42, 339-341.
;
_computing_structure_refinement 'SHELXL-97 (Sheldrick, 1997)'
_diffrn_ambient_temperature 100.15
_diffrn_measured_fraction_theta_full 0.994
_diffrn_measured_fraction_theta_max 0.994
_diffrn_measurement_device_type 'Bruker APEX-II CCD'
_diffrn_measurement_method '\f and \w scans'
_diffrn_radiation_monochromator graphite
_diffrn_radiation_type MoK\a
_diffrn_radiation_wavelength 0.71073
_diffrn_reflns_av_R_equivalents 0.0354
_diffrn_reflns_av_unetI/netI 0.0218
_diffrn_reflns_limit_h_max 13
_diffrn_reflns_limit_h_min -13
_diffrn_reflns_limit_k_max 18
_diffrn_reflns_limit_k_min -18
_diffrn_reflns_limit_l_max 14
_diffrn_reflns_limit_l_min -14
_diffrn_reflns_number 26124
_diffrn_reflns_theta_full 28.42
_diffrn_reflns_theta_max 28.42
_diffrn_reflns_theta_min 1.96
_diffrn_source 'fine-focus sealed tube'
_diffrn_standards_number 0
_exptl_absorpt_coefficient_mu 0.956
_exptl_absorpt_correction_type none
_exptl_crystal_colour brown
_exptl_crystal_density_diffrn 1.504
_exptl_crystal_density_method 'not measured'
_exptl_crystal_description BLOCK
_exptl_crystal_F_000 752
_exptl_crystal_size_max 0.258
_exptl_crystal_size_mid 0.183
_exptl_crystal_size_min 0.13
_refine_diff_density_max 0.735
_refine_diff_density_min -0.697
_refine_diff_density_rms 0.069
_refine_ls_extinction_method none
_refine_ls_goodness_of_fit_ref 1.047
_refine_ls_hydrogen_treatment constr
_refine_ls_matrix_type full
_refine_ls_number_parameters 217
_refine_ls_number_reflns 3971
_refine_ls_number_restraints 0
_refine_ls_restrained_S_all 1.047
_refine_ls_R_factor_all 0.0357
_refine_ls_R_factor_gt 0.0308
_refine_ls_shift/su_max 0.004
_refine_ls_shift/su_mean 0.001
_refine_ls_structure_factor_coef Fsqd
_refine_ls_weighting_details 'calc w=1/[\s^2^(Fo^2^)+(0.0447P)^2^+1.4670P] where P=(Fo^2^+2Fc^2^)/3'
_refine_ls_weighting_scheme calc
_refine_ls_wR_factor_gt 0.0837
_refine_ls_wR_factor_ref 0.0881
_reflns_number_gt 3543
_reflns_number_total 3971
_reflns_threshold_expression >2sigma(I)
_cod_data_source_file c4dt00931b2.cif
_cod_data_source_block mo_12hp_co10_0m
_cod_depositor_comments 'Adding full bibliography for 7030484--7030489.cif.'
_cod_database_code 7030489
_olex2_refinement_description
;
1. Fixed Uiso
 At 1.2 times of:
  All C(H) groups, All C(H,H) groups
 At 1.5 times of:
  All C(H,H,H) groups
2.a Ternary CH refined with riding coordinates:
 C7(H7), C1(H1), C2(H2), C3(H3), C4(H4), C5(H5), C6(H6), C8(H8), C10(H10)
2.b Secondary CH2 refined with riding coordinates:
 C14(H14A,H14B)
2.c Me refined with riding coordinates:
 C18(H18A,H18B,H18C)
2.d Aromatic/amide H refined with riding coordinates:
 C12(H12), C16(H16), C17(H17), C19(H19), C20(H20)
;

loop_
_space_group_symop_id
_space_group_symop_operation_xyz
1 'x, y, z'
2 '-x, y+1/2, -z+1/2'
3 '-x, -y, -z'
4 'x, -y-1/2, z-1/2'

loop_
_atom_site_label
_atom_site_type_symbol
_atom_site_fract_x
_atom_site_fract_y
_atom_site_fract_z
_atom_site_U_iso_or_equiv
_atom_site_adp_type
_atom_site_occupancy
_atom_site_symmetry_multiplicity
_atom_site_calc_flag
_atom_site_refinement_flags_posn
C7 C 0.39459(16) 0.08189(12) 0.24042(16) 0.0167(3) Uani 1 1 d .
H7 H 0.3258 0.0463 0.1942 0.020 Uiso 1 1 calc R
C11 C 0.66158(15) 0.25812(11) 0.27613(14) 0.0121(3) Uani 1 1 d .
C12 C 0.73553(15) 0.30234(11) 0.37119(15) 0.0143(3) Uani 1 1 d .
H12 H 0.7304 0.2920 0.4576 0.017 Uiso 1 1 calc R
C13 C 0.81666(15) 0.36372(12) 0.31102(15) 0.0150(3) Uani 1 1 d .
C14 C 0.85430(16) 0.39716(12) 0.08506(16) 0.0171(3) Uani 1 1 d .
H14A H 0.8833 0.4618 0.1088 0.021 Uiso 1 1 calc R
H14B H 0.7924 0.4038 0.0151 0.021 Uiso 1 1 calc R
C15 C 0.96907(15) 0.34103(12) 0.04209(15) 0.0149(3) Uani 1 1 d .
C16 C 1.01772(18) 0.26241(13) 0.10455(17) 0.0208(3) Uani 1 1 d .
H16 H 0.9780 0.2396 0.1770 0.025 Uiso 1 1 calc R
C17 C 1.12653(19) 0.21757(15) 0.05838(19) 0.0269(4) Uani 1 1 d .
H17 H 1.1626 0.1639 0.0994 0.032 Uiso 1 1 calc R
C18 C 0.91960(17) 0.42907(13) 0.35918(17) 0.0206(3) Uani 1 1 d .
H18A H 0.9585 0.4627 0.2900 0.031 Uiso 1 1 calc R
H18B H 0.9856 0.3920 0.4033 0.031 Uiso 1 1 calc R
H18C H 0.8820 0.4753 0.4157 0.031 Uiso 1 1 calc R
C19 C 1.18082(18) 0.25259(14) -0.04783(19) 0.0262(4) Uani 1 1 d .
H19 H 1.2547 0.2236 -0.0815 0.031 Uiso 1 1 calc R
C20 C 1.12474(18) 0.33078(14) -0.10357(17) 0.0227(4) Uani 1 1 d .
H20 H 1.1624 0.3545 -0.1766 0.027 Uiso 1 1 calc R
N1 N 0.69427(13) 0.29013(10) 0.16465(12) 0.0139(3) Uani 1 1 d .
N2 N 0.78870(13) 0.35509(10) 0.18841(13) 0.0144(3) Uani 1 1 d .
N3 N 1.02081(14) 0.37549(11) -0.06166(13) 0.0189(3) Uani 1 1 d .
C1 C 0.76607(17) 0.02027(13) 0.2012(2) 0.0236(4) Uani 1 1 d .
H1 H 0.8348 0.0696 0.1949 0.028 Uiso 1 1 calc R
C2 C 0.74135(19) -0.03683(13) 0.30663(18) 0.0230(4) Uani 1 1 d .
H2 H 0.7888 -0.0340 0.3877 0.028 Uiso 1 1 calc R
C3 C 0.63511(18) -0.09709(12) 0.27731(17) 0.0205(4) Uani 1 1 d .
H3 H 0.5952 -0.1443 0.3339 0.025 Uiso 1 1 calc R
C4 C 0.59550(17) -0.07786(13) 0.15338(17) 0.0200(3) Uani 1 1 d .
H4 H 0.5232 -0.1096 0.1074 0.024 Uiso 1 1 calc R
C5 C 0.67667(18) -0.00540(13) 0.10634(17) 0.0216(4) Uani 1 1 d .
H5 H 0.6717 0.0224 0.0214 0.026 Uiso 1 1 calc R
C6 C 0.42902(16) 0.06964(12) 0.36799(15) 0.0160(3) Uani 1 1 d .
H6 H 0.3892 0.0235 0.4262 0.019 Uiso 1 1 calc R
C8 C 0.47534(15) 0.15393(11) 0.19053(15) 0.0142(3) Uani 1 1 d .
H8 H 0.4731 0.1774 0.1034 0.017 Uiso 1 1 calc R
C9 C 0.56064(15) 0.18664(11) 0.28768(14) 0.0121(3) Uani 1 1 d .
C10 C 0.53079(15) 0.13434(11) 0.39728(14) 0.0134(3) Uani 1 1 d .
H10 H 0.5756 0.1406 0.4793 0.016 Uiso 1 1 calc R
Fe1 Fe 0.58225(2) 0.042972(16) 0.25682(2) 0.01163(8) Uani 1 1 d .

loop_
_atom_site_aniso_label
_atom_site_aniso_U_11
_atom_site_aniso_U_22
_atom_site_aniso_U_33
_atom_site_aniso_U_23
_atom_site_aniso_U_13
_atom_site_aniso_U_12
C7 0.0119(7) 0.0168(8) 0.0214(8) -0.0031(6) -0.0013(6) 0.0007(6)
C11 0.0123(7) 0.0105(7) 0.0136(7) 0.0002(5) 0.0015(5) 0.0028(5)
C12 0.0147(7) 0.0139(7) 0.0143(7) -0.0009(6) -0.0003(6) 0.0006(6)
C13 0.0138(7) 0.0134(7) 0.0178(7) -0.0020(6) 0.0003(6) 0.0015(6)
C14 0.0172(8) 0.0160(8) 0.0183(8) 0.0051(6) 0.0039(6) 0.0009(6)
C15 0.0136(7) 0.0158(8) 0.0154(7) -0.0011(6) 0.0007(6) -0.0030(6)
C16 0.0214(8) 0.0202(8) 0.0210(8) 0.0037(7) 0.0027(7) 0.0028(7)
C17 0.0275(10) 0.0243(9) 0.0290(9) 0.0017(8) 0.0026(8) 0.0080(8)
C18 0.0165(8) 0.0201(8) 0.0252(9) -0.0022(7) -0.0014(7) -0.0048(7)
C19 0.0194(8) 0.0285(10) 0.0309(10) -0.0082(8) 0.0062(7) 0.0032(7)
C20 0.0219(9) 0.0271(9) 0.0193(8) -0.0044(7) 0.0068(7) -0.0073(7)
N1 0.0140(6) 0.0132(6) 0.0145(6) 0.0012(5) 0.0012(5) -0.0010(5)
N2 0.0136(6) 0.0128(6) 0.0168(6) 0.0015(5) 0.0020(5) -0.0010(5)
N3 0.0187(7) 0.0202(7) 0.0181(7) 0.0022(6) 0.0023(5) -0.0047(6)
C1 0.0143(8) 0.0170(8) 0.0399(11) -0.0055(8) 0.0084(7) 0.0015(6)
C2 0.0235(9) 0.0199(9) 0.0253(9) -0.0067(7) -0.0072(7) 0.0103(7)
C3 0.0283(9) 0.0120(7) 0.0214(8) -0.0001(6) 0.0052(7) 0.0045(7)
C4 0.0208(8) 0.0168(8) 0.0223(8) -0.0076(7) 0.0001(7) 0.0025(6)
C5 0.0262(9) 0.0201(8) 0.0189(8) 0.0005(7) 0.0086(7) 0.0075(7)
C6 0.0138(7) 0.0151(7) 0.0193(8) -0.0006(6) 0.0041(6) -0.0001(6)
C8 0.0133(7) 0.0138(7) 0.0153(7) -0.0011(6) -0.0017(6) 0.0021(6)
C9 0.0129(7) 0.0109(7) 0.0126(7) -0.0005(5) 0.0012(5) 0.0016(5)
C10 0.0136(7) 0.0134(7) 0.0133(7) 0.0001(6) 0.0026(6) 0.0010(6)
Fe1 0.01156(12) 0.01018(12) 0.01318(12) -0.00077(8) 0.00100(8) 0.00048(8)

loop_
_atom_type_symbol
_atom_type_description
_atom_type_scat_dispersion_real
_atom_type_scat_dispersion_imag
_atom_type_scat_source
C C 0.0033 0.0016 'International Tables Vol C Tables 4.2.6.8 and 6.1.1.4'
H H 0.0000 0.0000 'International Tables Vol C Tables 4.2.6.8 and 6.1.1.4'
N N 0.0061 0.0033 'International Tables Vol C Tables 4.2.6.8 and 6.1.1.4'
Fe Fe 0.3463 0.8444 'International Tables Vol C Tables 4.2.6.8 and 6.1.1.4'

loop_
_geom_angle_atom_site_label_1
_geom_angle_atom_site_label_2
_geom_angle_atom_site_label_3
_geom_angle
C6 C7 Fe1 70.19(9)
C8 C7 C6 108.20(14)
C8 C7 Fe1 69.69(9)
C12 C11 C9 128.39(14)
N1 C11 C12 111.33(14)
N1 C11 C9 120.28(14)
C13 C12 C11 105.08(14)
C12 C13 C18 131.27(15)
N2 C13 C12 106.50(14)
N2 C13 C18 122.23(15)
N2 C14 C15 114.29(14)
C16 C15 C14 123.30(15)
N3 C15 C14 113.59(15)
N3 C15 C16 123.10(16)
C15 C16 C17 118.44(17)
C19 C17 C16 118.96(18)
C20 C19 C17 118.18(17)
N3 C20 C19 124.37(17)
C11 N1 N2 104.48(13)
C13 N2 C14 128.55(14)
C13 N2 N1 112.61(13)
N1 N2 C14 118.48(13)
C20 N3 C15 116.95(16)
C2 C1 Fe1 70.53(10)
C5 C1 C2 108.12(16)
C5 C1 Fe1 69.41(10)
C1 C2 C3 107.97(16)
C1 C2 Fe1 68.91(10)
C3 C2 Fe1 69.49(10)
C2 C3 C4 107.88(16)
C2 C3 Fe1 70.06(10)
C4 C3 Fe1 69.14(10)
C3 C4 Fe1 70.24(10)
C5 C4 C3 108.08(16)
C5 C4 Fe1 69.37(10)
C1 C5 C4 107.95(16)
C1 C5 Fe1 69.85(10)
C4 C5 Fe1 69.75(10)
C7 C6 Fe1 68.80(9)
C10 C6 C7 107.98(14)
C10 C6 Fe1 70.42(9)
C7 C8 C9 108.01(14)
C7 C8 Fe1 69.22(9)
C9 C8 Fe1 70.27(9)
C11 C9 Fe1 125.42(11)
C8 C9 C11 126.29(14)
C8 C9 Fe1 68.64(9)
C10 C9 C11 126.21(14)
C10 C9 C8 107.49(14)
C10 C9 Fe1 69.99(9)
C6 C10 C9 108.32(14)
C6 C10 Fe1 69.05(9)
C9 C10 Fe1 69.34(9)
C7 Fe1 C1 157.00(8)
C7 Fe1 C2 159.08(8)
C7 Fe1 C3 121.47(7)
C7 Fe1 C4 104.55(7)
C7 Fe1 C5 119.86(7)
C7 Fe1 C6 41.02(7)
C7 Fe1 C8 41.09(7)
C7 Fe1 C9 69.06(6)
C7 Fe1 C10 68.61(6)
C1 Fe1 C2 40.56(8)
C1 Fe1 C3 68.39(7)
C1 Fe1 C6 160.94(8)
C1 Fe1 C9 107.87(7)
C1 Fe1 C10 124.82(7)
C2 Fe1 C10 111.30(7)
C3 Fe1 C2 40.45(8)
C3 Fe1 C9 162.09(7)
C3 Fe1 C10 126.01(7)
C4 Fe1 C1 68.56(7)
C4 Fe1 C2 68.19(7)
C4 Fe1 C3 40.62(7)
C4 Fe1 C6 122.39(7)
C4 Fe1 C9 156.03(7)
C4 Fe1 C10 160.27(7)
C5 Fe1 C1 40.74(8)
C5 Fe1 C2 68.30(8)
C5 Fe1 C3 68.53(7)
C5 Fe1 C4 40.89(7)
C5 Fe1 C6 157.45(8)
C5 Fe1 C8 104.03(7)
C5 Fe1 C9 120.88(7)
C5 Fe1 C10 158.66(7)
C6 Fe1 C2 125.10(8)
C6 Fe1 C3 108.74(7)
C6 Fe1 C9 68.72(6)
C6 Fe1 C10 40.53(6)
C8 Fe1 C1 121.60(7)
C8 Fe1 C2 159.71(7)
C8 Fe1 C3 156.10(7)
C8 Fe1 C4 119.08(7)
C8 Fe1 C6 68.99(7)
C8 Fe1 C9 41.09(6)
C8 Fe1 C10 68.68(6)
C9 Fe1 C2 125.47(7)
C9 Fe1 C10 40.67(6)

loop_
_geom_bond_atom_site_label_1
_geom_bond_atom_site_label_2
_geom_bond_distance
C7 C6 1.431(2)
C7 C8 1.429(2)
C7 Fe1 2.0335(17)
C11 C12 1.418(2)
C11 N1 1.339(2)
C11 C9 1.462(2)
C12 C13 1.380(2)
C13 C18 1.498(2)
C13 N2 1.360(2)
C14 C15 1.513(2)
C14 N2 1.449(2)
C15 C16 1.387(2)
C15 N3 1.346(2)
C16 C17 1.398(3)
C17 C19 1.383(3)
C19 C20 1.379(3)
C20 N3 1.339(2)
N1 N2 1.3632(19)
C1 C2 1.424(3)
C1 C5 1.420(3)
C1 Fe1 2.0426(17)
C2 C3 1.425(3)
C2 Fe1 2.0642(18)
C3 C4 1.423(2)
C3 Fe1 2.0566(17)
C4 C5 1.425(3)
C4 Fe1 2.0420(17)
C5 Fe1 2.0369(17)
C6 C10 1.428(2)
C6 Fe1 2.0520(16)
C8 C9 1.439(2)
C8 Fe1 2.0397(16)
C9 C10 1.436(2)
C9 Fe1 2.0615(15)
C10 Fe1 2.0702(16)

loop_
_geom_torsion_atom_site_label_1
_geom_torsion_atom_site_label_2
_geom_torsion_atom_site_label_3
_geom_torsion_atom_site_label_4
_geom_torsion
C7 C6 C10 C9 -0.39(18)
C7 C6 C10 Fe1 -58.74(11)
C7 C6 Fe1 C1 165.3(2)
C7 C6 Fe1 C2 -158.69(10)
C7 C6 Fe1 C3 -116.74(11)
C7 C6 Fe1 C4 -73.96(12)
C7 C6 Fe1 C5 -37.7(2)
C7 C6 Fe1 C8 37.93(10)
C7 C6 Fe1 C9 82.14(10)
C7 C6 Fe1 C10 119.30(14)
C7 C8 C9 C11 178.16(15)
C7 C8 C9 C10 -0.30(18)
C7 C8 C9 Fe1 59.14(11)
C7 C8 Fe1 C1 159.87(10)
C7 C8 Fe1 C2 -175.41(18)
C7 C8 Fe1 C3 51.2(2)
C7 C8 Fe1 C4 78.44(11)
C7 C8 Fe1 C5 119.61(10)
C7 C8 Fe1 C6 -37.87(9)
C7 C8 Fe1 C9 -119.17(13)
C7 C8 Fe1 C10 -81.47(10)
C11 C12 C13 C18 -178.55(17)
C11 C12 C13 N2 0.59(17)
C11 N1 N2 C13 0.66(17)
C11 N1 N2 C14 174.24(14)
C11 C9 C10 C6 -178.03(15)
C11 C9 C10 Fe1 -119.86(16)
C11 C9 Fe1 C7 -158.03(15)
C11 C9 Fe1 C1 -2.22(16)
C11 C9 Fe1 C2 39.16(17)
C11 C9 Fe1 C3 72.7(3)
C11 C9 Fe1 C4 -79.5(2)
C11 C9 Fe1 C5 -44.94(16)
C11 C9 Fe1 C6 157.86(15)
C11 C9 Fe1 C8 -120.11(17)
C11 C9 Fe1 C10 120.83(17)
C12 C11 N1 N2 -0.25(17)
C12 C11 C9 C8 170.23(16)
C12 C11 C9 C10 -11.6(3)
C12 C11 C9 Fe1 -101.62(18)
C12 C13 N2 C14 -173.59(15)
C12 C13 N2 N1 -0.80(18)
C14 C15 C16 C17 -178.17(17)
C14 C15 N3 C20 178.42(15)
C15 C14 N2 C13 84.8(2)
C15 C14 N2 N1 -87.63(18)
C15 C16 C17 C19 -0.5(3)
C16 C15 N3 C20 -0.6(3)
C16 C17 C19 C20 0.1(3)
C17 C19 C20 N3 0.1(3)
C18 C13 N2 C14 5.6(3)
C18 C13 N2 N1 178.43(15)
C19 C20 N3 C15 0.2(3)
N1 C11 C12 C13 -0.22(18)
N1 C11 C9 C8 -9.6(2)
N1 C11 C9 C10 168.60(15)
N1 C11 C9 Fe1 78.58(18)
N2 C14 C15 C16 -7.5(2)
N2 C14 C15 N3 173.44(14)
N3 C15 C16 C17 0.8(3)
C1 C2 C3 C4 0.7(2)
C1 C2 C3 Fe1 -58.31(12)
C1 C2 Fe1 C7 155.25(18)
C1 C2 Fe1 C3 119.82(15)
C1 C2 Fe1 C4 82.07(12)
C1 C2 Fe1 C5 37.89(11)
C1 C2 Fe1 C6 -162.84(11)
C1 C2 Fe1 C8 -33.2(2)
C1 C2 Fe1 C9 -75.36(13)
C1 C2 Fe1 C10 -119.15(11)
C1 C5 Fe1 C7 163.71(11)
C1 C5 Fe1 C2 -37.73(11)
C1 C5 Fe1 C3 -81.38(12)
C1 C5 Fe1 C4 -119.03(15)
C1 C5 Fe1 C6 -168.69(17)
C1 C5 Fe1 C8 122.50(11)
C1 C5 Fe1 C9 81.59(12)
C1 C5 Fe1 C10 55.5(2)
C2 C1 C5 C4 0.6(2)
C2 C1 C5 Fe1 60.16(12)
C2 C1 Fe1 C7 -157.51(16)
C2 C1 Fe1 C3 -37.26(11)
C2 C1 Fe1 C4 -81.08(11)
C2 C1 Fe1 C5 -119.02(15)
C2 C1 Fe1 C6 47.7(3)
C2 C1 Fe1 C8 167.12(10)
C2 C1 Fe1 C9 124.11(11)
C2 C1 Fe1 C10 82.39(12)
C2 C3 C4 C5 -0.3(2)
C2 C3 C4 Fe1 -59.58(12)
C2 C3 Fe1 C7 -165.96(11)
C2 C3 Fe1 C1 37.36(11)
C2 C3 Fe1 C4 119.19(15)
C2 C3 Fe1 C5 81.31(12)
C2 C3 Fe1 C6 -122.55(11)
C2 C3 Fe1 C8 157.17(16)
C2 C3 Fe1 C9 -43.9(3)
C2 C3 Fe1 C10 -80.76(13)
C3 C2 Fe1 C7 35.4(2)
C3 C2 Fe1 C1 -119.82(15)
C3 C2 Fe1 C4 -37.75(10)
C3 C2 Fe1 C5 -81.93(11)
C3 C2 Fe1 C6 77.34(12)
C3 C2 Fe1 C8 -153.04(18)
C3 C2 Fe1 C9 164.82(10)
C3 C2 Fe1 C10 121.03(11)
C3 C4 C5 C1 -0.2(2)
C3 C4 C5 Fe1 -59.80(12)
C3 C4 Fe1 C7 -121.73(11)
C3 C4 Fe1 C1 81.38(12)
C3 C4 Fe1 C2 37.59(11)
C3 C4 Fe1 C5 119.19(15)
C3 C4 Fe1 C6 -81.07(12)
C3 C4 Fe1 C8 -163.43(10)
C3 C4 Fe1 C9 167.27(15)
C3 C4 Fe1 C10 -54.9(2)
C4 C3 Fe1 C7 74.85(12)
C4 C3 Fe1 C1 -81.83(12)
C4 C3 Fe1 C2 -119.19(15)
C4 C3 Fe1 C5 -37.88(11)
C4 C3 Fe1 C6 118.26(11)
C4 C3 Fe1 C8 38.0(2)
C4 C3 Fe1 C9 -163.08(19)
C4 C3 Fe1 C10 160.04(10)
C4 C5 Fe1 C7 -77.26(12)
C4 C5 Fe1 C1 119.03(15)
C4 C5 Fe1 C2 81.29(12)
C4 C5 Fe1 C3 37.65(11)
C4 C5 Fe1 C6 -49.7(2)
C4 C5 Fe1 C8 -118.47(11)
C4 C5 Fe1 C9 -159.38(10)
C4 C5 Fe1 C10 174.48(17)
C5 C1 C2 C3 -0.8(2)
C5 C1 C2 Fe1 -59.46(12)
C5 C1 Fe1 C7 -38.5(2)
C5 C1 Fe1 C2 119.02(15)
C5 C1 Fe1 C3 81.76(12)
C5 C1 Fe1 C4 37.94(11)
C5 C1 Fe1 C6 166.69(19)
C5 C1 Fe1 C8 -73.86(12)
C5 C1 Fe1 C9 -116.86(11)
C5 C1 Fe1 C10 -158.58(10)
C5 C4 Fe1 C7 119.08(11)
C5 C4 Fe1 C1 -37.81(11)
C5 C4 Fe1 C2 -81.60(12)
C5 C4 Fe1 C3 -119.19(15)
C5 C4 Fe1 C6 159.74(10)
C5 C4 Fe1 C8 77.38(12)
C5 C4 Fe1 C9 48.1(2)
C5 C4 Fe1 C10 -174.05(18)
C6 C7 C8 C9 0.06(18)
C6 C7 C8 Fe1 59.85(11)
C6 C7 Fe1 C1 -167.78(16)
C6 C7 Fe1 C2 56.4(2)
C6 C7 Fe1 C3 82.54(11)
C6 C7 Fe1 C4 123.03(10)
C6 C7 Fe1 C5 164.30(10)
C6 C7 Fe1 C8 -119.17(14)
C6 C7 Fe1 C9 -81.25(10)
C6 C7 Fe1 C10 -37.49(9)
C6 C10 Fe1 C7 37.93(10)
C6 C10 Fe1 C1 -163.37(11)
C6 C10 Fe1 C2 -119.59(11)
C6 C10 Fe1 C3 -76.18(12)
C6 C10 Fe1 C4 -35.0(2)
C6 C10 Fe1 C5 155.73(18)
C6 C10 Fe1 C8 82.20(10)
C6 C10 Fe1 C9 120.28(13)
C8 C7 C6 C10 0.21(19)
C8 C7 C6 Fe1 -59.54(11)
C8 C7 Fe1 C1 -48.6(2)
C8 C7 Fe1 C2 175.55(17)
C8 C7 Fe1 C3 -158.29(10)
C8 C7 Fe1 C4 -117.80(10)
C8 C7 Fe1 C5 -76.54(11)
C8 C7 Fe1 C6 119.17(14)
C8 C7 Fe1 C9 37.91(9)
C8 C7 Fe1 C10 81.68(10)
C8 C9 C10 C6 0.43(18)
C8 C9 C10 Fe1 58.59(11)
C8 C9 Fe1 C7 -37.91(9)
C8 C9 Fe1 C1 117.89(11)
C8 C9 Fe1 C2 159.27(10)
C8 C9 Fe1 C3 -167.2(2)
C8 C9 Fe1 C4 40.6(2)
C8 C9 Fe1 C5 75.18(11)
C8 C9 Fe1 C6 -82.03(10)
C8 C9 Fe1 C10 -119.06(13)
C9 C11 C12 C13 179.97(15)
C9 C11 N1 N2 179.58(13)
C9 C8 Fe1 C7 119.17(13)
C9 C8 Fe1 C1 -80.96(11)
C9 C8 Fe1 C2 -56.2(2)
C9 C8 Fe1 C3 170.32(15)
C9 C8 Fe1 C4 -162.39(9)
C9 C8 Fe1 C5 -121.22(10)
C9 C8 Fe1 C6 81.30(10)
C9 C8 Fe1 C10 37.70(9)
C9 C10 Fe1 C7 -82.35(10)
C9 C10 Fe1 C1 76.36(12)
C9 C10 Fe1 C2 120.13(10)
C9 C10 Fe1 C3 163.55(10)
C9 C10 Fe1 C4 -155.29(19)
C9 C10 Fe1 C5 35.5(2)
C9 C10 Fe1 C6 -120.28(13)
C9 C10 Fe1 C8 -38.08(9)
C10 C6 Fe1 C7 -119.30(14)
C10 C6 Fe1 C1 46.0(3)
C10 C6 Fe1 C2 82.01(12)
C10 C6 Fe1 C3 123.96(10)
C10 C6 Fe1 C4 166.74(10)
C10 C6 Fe1 C5 -157.04(17)
C10 C6 Fe1 C8 -81.37(10)
C10 C6 Fe1 C9 -37.16(9)
C10 C9 Fe1 C7 81.15(10)
C10 C9 Fe1 C1 -123.05(10)
C10 C9 Fe1 C2 -81.67(12)
C10 C9 Fe1 C3 -48.1(2)
C10 C9 Fe1 C4 159.67(16)
C10 C9 Fe1 C5 -165.76(10)
C10 C9 Fe1 C6 37.03(9)
C10 C9 Fe1 C8 119.06(13)
Fe1 C7 C6 C10 59.75(11)
Fe1 C7 C8 C9 -59.80(11)
Fe1 C1 C2 C3 58.68(12)
Fe1 C1 C5 C4 -59.58(12)
Fe1 C2 C3 C4 59.00(12)
Fe1 C3 C4 C5 59.26(12)
Fe1 C4 C5 C1 59.64(12)
Fe1 C6 C10 C9 58.34(11)
Fe1 C8 C9 C11 119.01(16)
Fe1 C8 C9 C10 -59.44(11)
Fe1 C9 C10 C6 -58.17(11)
